data_7716265
loop_
_publ_author_name
'Wang, Jia-Ling'
'Chen, Ji-Tun'
'Yan, Han'
'Wang, Tian-Tian'
'Zhang, Yi-Quan'
'Sun, Wen-Bin'

_publ_section_title
;
 Constructing high axiality mononuclear dysprosium molecular magnets
 <i>via</i> a regulation-of-co-ligands strategy.
;
_journal_issue 26
_journal_name_full 'Dalton transactions (Cambridge, England : 2003)'
_journal_page_first 10982
_journal_page_last 10990
_journal_paper_doi 10.1039/d4dt00040d
_journal_volume 53
_journal_year 2024
_chemical_formula_moiety 'C34 H25 Dy F15 N5 O3'
_chemical_formula_sum 'C34 H25 Dy F15 N5 O3'
_chemical_formula_weight 999.09
_space_group_crystal_system monoclinic
_space_group_IT_number 15
_space_group_name_Hall '-I 2ya'
_space_group_name_H-M_alt 'I 1 2/a 1'
_atom_sites_solution_hydrogens geom
_audit_creation_date 2023-05-05
_audit_creation_method
;
Olex2 1.5
(compiled 2023.02.24 svn.rf166f9f3 for OlexSys, GUI svn.r6725)
;
_audit_update_record
;
2023-10-12 deposited with the CCDC.	2024-06-03 downloaded from the CCDC.
;
_cell_angle_alpha 90
_cell_angle_beta 96.817(5)
_cell_angle_gamma 90
_cell_formula_units_Z 8
_cell_length_a 22.4801(12)
_cell_length_b 10.6886(6)
_cell_length_c 30.427(2)
_cell_measurement_reflns_used 11061
_cell_measurement_temperature 293(2)
_cell_measurement_theta_max 28.1000
_cell_measurement_theta_min 3.9390
_cell_volume 7259.3(7)
_computing_molecular_graphics 'Olex2 1.5 (Dolomanov et al., 2009)'
_computing_publication_material 'Olex2 1.5 (Dolomanov et al., 2009)'
_computing_structure_refinement 'SHELXL 2018/3 (Sheldrick, 2015)'
_computing_structure_solution 'SHELXT 2014/5 (Sheldrick, 2014)'
_diffrn_ambient_temperature 293(2)
_diffrn_measured_fraction_theta_full 0.997
_diffrn_measured_fraction_theta_max 0.997
_diffrn_measurement_device_type 'CCD area detector'
_diffrn_radiation_type MoK\a
_diffrn_radiation_wavelength 0.71073
_diffrn_reflns_av_R_equivalents 0.0550
_diffrn_reflns_av_unetI/netI 0.0726
_diffrn_reflns_Laue_measured_fraction_full 0.997
_diffrn_reflns_Laue_measured_fraction_max 0.997
_diffrn_reflns_limit_h_max 26
_diffrn_reflns_limit_h_min -25
_diffrn_reflns_limit_k_max 12
_diffrn_reflns_limit_k_min -12
_diffrn_reflns_limit_l_max 36
_diffrn_reflns_limit_l_min -32
_diffrn_reflns_number 22269
_diffrn_reflns_point_group_measured_fraction_full 0.997
_diffrn_reflns_point_group_measured_fraction_max 0.997
_diffrn_reflns_theta_full 25.027
_diffrn_reflns_theta_max 25.027
_diffrn_reflns_theta_min 3.432
_exptl_absorpt_coefficient_mu 2.179
_exptl_crystal_density_diffrn 1.828
_exptl_crystal_description block
_exptl_crystal_F_000 3912
_exptl_crystal_size_max 0.17
_exptl_crystal_size_mid 0.16
_exptl_crystal_size_min 0.15
_refine_diff_density_max 0.869
_refine_diff_density_min -1.193
_refine_diff_density_rms 0.116
_refine_ls_extinction_method none
_refine_ls_goodness_of_fit_ref 1.119
_refine_ls_hydrogen_treatment constr
_refine_ls_matrix_type full
_refine_ls_number_parameters 524
_refine_ls_number_reflns 6405
_refine_ls_number_restraints 349
_refine_ls_restrained_S_all 1.169
_refine_ls_R_factor_all 0.0886
_refine_ls_R_factor_gt 0.0581
_refine_ls_shift/su_max 0.001
_refine_ls_shift/su_mean 0.000
_refine_ls_structure_factor_coef Fsqd
_refine_ls_weighting_details 'w=1/[\s^2^(Fo^2^)+66.9102P] where P=(Fo^2^+2Fc^2^)/3'
_refine_ls_weighting_scheme calc
_refine_ls_wR_factor_gt 0.0922
_refine_ls_wR_factor_ref 0.1031
_reflns_Friedel_coverage 0.000
_reflns_number_gt 4718
_reflns_number_total 6405
_reflns_threshold_expression 'I > 2\s(I)'
_cod_data_source_file d4dt00040d2.cif
_cod_data_source_block Dy2
_cod_depositor_comments 'Adding full bibliography for 7716265--7716266.cif.'
_cod_original_cell_volume 7259.4(7)
_cod_database_code 7716265
_shelx_shelxl_version_number 2018/3
_shelx_space_group_comment
;
The symmetry employed for this shelxl refinement is uniquely defined
by the following loop, which should always be used as a source of
symmetry information in preference to the above space-group names.
They are only intended as comments.
;
_shelx_estimated_absorpt_t_max 0.736
_shelx_estimated_absorpt_t_min 0.708
_olex2_refinement_description
;
1. Fixed Uiso
 At 1.2 times of:
  All C(H) groups, All C(H,H) groups, All N(H) groups
 At 1.5 times of:
  All C(H,H,H) groups
2. Restrained distances
 H15B-H4
 2.2 with sigma of 0.01
3. Uiso/Uaniso restraints and constraints
All non-hydrogen atoms have similar U: within 2A with sigma of 0.01 and sigma
for terminal atoms of 0.02 within 2A
4.a Ternary CH refined with riding coordinates:
 N3(H3), N4(H4)
4.b Secondary CH2 refined with riding coordinates:
 C7(H7A,H7B), C11(H11A,H11B), C13(H13A,H13B), C15(H15A,H15B), C21(H21A,H21B),
 C23(H23A,H23B), C31(H31A,H31B)
4.c Me refined with riding coordinates:
 C33(H33A,H33B,H33C)
4.d Aromatic/amide H refined with riding coordinates:
 C2(H2), C25(H25), C29(H29)
4.e Idealised Me refined as rotating group:
 C27(H27A,H27B,H27C)
;
_olex2_submission_special_instructions 'No special instructions were received'

loop_
_space_group_symop_operation_xyz
'x, y, z'
'-x+1/2, y, -z'
'x+1/2, y+1/2, z+1/2'
'-x+1, y+1/2, -z+1/2'
'-x, -y, -z'
'x-1/2, -y, z'
'-x+1/2, -y+1/2, -z+1/2'
'x, -y+1/2, z+1/2'

loop_
_atom_site_label
_atom_site_type_symbol
_atom_site_fract_x
_atom_site_fract_y
_atom_site_fract_z
_atom_site_U_iso_or_equiv
_atom_site_adp_type
_atom_site_occupancy
_atom_site_site_symmetry_order
_atom_site_calc_flag
_atom_site_refinement_flags_posn
_atom_site_refinement_flags_adp
_atom_site_refinement_flags_occupancy
_atom_site_disorder_assembly
_atom_site_disorder_group
Dy1 Dy 0.38168(2) 0.31350(3) 0.38114(2) 0.03978(12) Uani 1 1 d . . . . .
F1 F 0.5183(2) 0.3171(5) 0.3019(2) 0.0960(18) Uani 1 1 d . U . . .
F2 F 0.5952(3) 0.4786(6) 0.27255(19) 0.1007(19) Uani 1 1 d . U . . .
F3 F 0.6406(2) 0.6688(5) 0.32502(18) 0.0910(18) Uani 1 1 d . U . . .
F4 F 0.6058(2) 0.6972(5) 0.40630(17) 0.0916(18) Uani 1 1 d . U . . .
F5 F 0.5264(2) 0.5407(5) 0.43550(16) 0.0808(16) Uani 1 1 d . U . . .
F6 F 0.4870(3) 0.1479(5) 0.47893(19) 0.0937(18) Uani 1 1 d . U . . .
F7 F 0.5986(3) 0.0598(5) 0.49769(19) 0.0981(19) Uani 1 1 d . U . . .
F8 F 0.6554(2) -0.0459(5) 0.4340(2) 0.0998(19) Uani 1 1 d . U . . .
F9 F 0.5986(3) -0.0634(5) 0.35011(19) 0.0977(18) Uani 1 1 d . U . . .
F10 F 0.4876(2) 0.0250(5) 0.33030(17) 0.0858(17) Uani 1 1 d . U . . .
F11 F 0.2418(3) 0.5134(6) 0.43838(18) 0.103(2) Uani 1 1 d . U . . .
F12 F 0.1812(3) 0.7257(6) 0.4251(2) 0.123(2) Uani 1 1 d . U . . .
F13 F 0.1592(3) 0.8270(5) 0.3434(2) 0.113(2) Uani 1 1 d . U . . .
F14 F 0.2008(3) 0.7088(7) 0.2743(2) 0.115(2) Uani 1 1 d . U . . .
F15 F 0.2625(2) 0.4979(6) 0.28620(17) 0.098(2) Uani 1 1 d . U . . .
O1 O 0.4799(2) 0.3471(5) 0.3836(2) 0.0656(16) Uani 1 1 d . U . . .
O2 O 0.4276(2) 0.1245(5) 0.3949(2) 0.0653(16) Uani 1 1 d . U . . .
O3 O 0.2863(2) 0.3930(5) 0.36892(19) 0.0612(15) Uani 1 1 d . U . . .
N1 N 0.3944(3) 0.5397(6) 0.3739(2) 0.0525(16) Uani 1 1 d . U . . .
N2 N 0.3809(3) 0.4353(7) 0.4495(2) 0.0659(19) Uani 1 1 d . U . . .
N3 N 0.3290(4) 0.1981(8) 0.4384(3) 0.096(2) Uani 1 1 d . U . . .
H3 H 0.360460 0.138331 0.449239 0.115 Uiso 1 1 calc R U . . .
N4 N 0.3298(4) 0.1633(9) 0.3289(3) 0.104(3) Uani 1 1 d . U . . .
H4 H 0.361547 0.100450 0.329094 0.125 Uiso 1 1 calc DR U . . .
N5 N 0.3850(3) 0.3904(9) 0.3054(2) 0.073(2) Uani 1 1 d . U . . .
C1 C 0.2566(3) 0.4966(8) 0.3633(3) 0.0532(18) Uani 1 1 d . U . . .
C2 C 0.4144(5) 0.7859(11) 0.3666(4) 0.100(3) Uani 1 1 d . U . . .
H2 H 0.421837 0.871126 0.364274 0.120 Uiso 1 1 calc R U . . .
C3 C 0.1912(4) 0.7209(9) 0.3498(3) 0.072(2) Uani 1 1 d . U . . .
C4 C 0.5432(4) 0.5222(8) 0.3953(3) 0.056(2) Uani 1 1 d . U . . .
C5 C 0.2017(4) 0.6697(9) 0.3906(3) 0.072(2) Uani 1 1 d . U . . .
C6 C 0.5145(4) 0.0344(8) 0.3726(3) 0.0554(19) Uani 1 1 d . U . . .
C7 C 0.2820(6) 0.0834(12) 0.3395(5) 0.127(4) Uani 1 1 d . U . . .
H7A H 0.244375 0.126095 0.330643 0.152 Uiso 1 1 calc R U . . .
H7B H 0.282251 0.008541 0.321483 0.152 Uiso 1 1 calc R U . . .
C8 C 0.2439(4) 0.5535(9) 0.3219(3) 0.060(2) Uani 1 1 d . U . . .
C9 C 0.5833(4) 0.6034(8) 0.3804(3) 0.060(2) Uani 1 1 d . U . . .
C10 C 0.4828(3) 0.0878(7) 0.4039(3) 0.0535(18) Uani 1 1 d . U . . .
C11 C 0.3273(5) 0.2717(11) 0.4769(4) 0.095(3) Uani 1 1 d . U . . .
H11A H 0.287983 0.310191 0.474702 0.114 Uiso 1 1 calc R U . . .
H11B H 0.329886 0.214731 0.501835 0.114 Uiso 1 1 calc R U . . .
C12 C 0.4029(4) 0.5894(9) 0.3345(3) 0.069(2) Uani 1 1 d . U . . .
C13 C 0.2824(6) 0.0441(12) 0.3858(5) 0.122(3) Uani 1 1 d . U . . .
H13A H 0.247134 -0.008125 0.385975 0.146 Uiso 1 1 calc R U . . .
H13B H 0.316422 -0.011834 0.391318 0.146 Uiso 1 1 calc R U . . .
C14 C 0.3976(4) 0.5025(11) 0.2976(3) 0.072(2) Uani 1 1 d . U . . .
C15 C 0.3291(6) 0.2090(12) 0.2817(3) 0.121(3) Uani 1 1 d . U . . .
H15A H 0.291333 0.251617 0.273477 0.145 Uiso 1 1 calc R U . . .
H15B H 0.329691 0.136272 0.262728 0.145 Uiso 1 1 calc DR U . . .
C16 C 0.2328(4) 0.5603(9) 0.3971(3) 0.063(2) Uani 1 1 d . U . . .
C17 C 0.2121(4) 0.6616(9) 0.3154(3) 0.068(2) Uani 1 1 d . U . . .
C18 C 0.5187(3) 0.4216(8) 0.3700(3) 0.0555(19) Uani 1 1 d . U . . .
C19 C 0.3867(4) 0.5524(9) 0.4500(3) 0.070(2) Uani 1 1 d . U . . .
C20 C 0.5706(4) 0.0518(8) 0.4561(3) 0.063(2) Uani 1 1 d . U . . .
C21 C 0.3749(5) 0.2887(12) 0.2724(3) 0.101(3) Uani 1 1 d . U . . .
H21A H 0.364811 0.324716 0.243225 0.121 Uiso 1 1 calc R U . . .
H21B H 0.411601 0.241000 0.272147 0.121 Uiso 1 1 calc R U . . .
C22 C 0.5780(4) 0.4938(9) 0.3133(3) 0.065(2) Uani 1 1 d . U . . .
C23 C 0.3691(5) 0.3660(10) 0.4877(3) 0.091(3) Uani 1 1 d . U . . .
H23A H 0.406122 0.329198 0.501507 0.109 Uiso 1 1 calc R U . . .
H23B H 0.354242 0.422247 0.508873 0.109 Uiso 1 1 calc R U . . .
C24 C 0.5717(4) -0.0100(8) 0.3822(3) 0.062(2) Uani 1 1 d . U . . .
C25 C 0.4125(5) 0.7165(10) 0.3290(4) 0.096(3) Uani 1 1 d . U . . .
H25 H 0.417369 0.751529 0.301709 0.115 Uiso 1 1 calc R U . . .
C26 C 0.6011(4) 0.5892(9) 0.3395(3) 0.065(2) Uani 1 1 d . U . . .
C27 C 0.4068(6) 0.5498(13) 0.2518(3) 0.132(5) Uani 1 1 d . U . . .
H27A H 0.418382 0.481450 0.234201 0.198 Uiso 1 1 calc R U . . .
H27B H 0.437752 0.612263 0.254365 0.198 Uiso 1 1 calc R U . . .
H27C H 0.370185 0.585704 0.237922 0.198 Uiso 1 1 calc R U . . .
C28 C 0.5999(4) -0.0021(8) 0.4243(3) 0.063(2) Uani 1 1 d . U . . .
C29 C 0.4063(5) 0.7417(10) 0.4067(4) 0.090(3) Uani 1 1 d . U . . .
H29 H 0.406743 0.792985 0.431405 0.108 Uiso 1 1 calc R U . . .
C30 C 0.5389(4) 0.4114(9) 0.3286(3) 0.062(2) Uani 1 1 d . U . . .
C31 C 0.2840(5) 0.1177(12) 0.4247(5) 0.121(3) Uani 1 1 d . U . . .
H31A H 0.247402 0.166478 0.421729 0.146 Uiso 1 1 calc R U . . .
H31B H 0.281330 0.059853 0.448926 0.146 Uiso 1 1 calc R U . . .
C32 C 0.3970(4) 0.6128(8) 0.4084(3) 0.066(2) Uani 1 1 d . U . . .
C33 C 0.3823(6) 0.6313(11) 0.4906(4) 0.131(5) Uani 1 1 d . U . . .
H33A H 0.388145 0.717764 0.483660 0.197 Uiso 1 1 calc R U . . .
H33B H 0.343481 0.620710 0.500202 0.197 Uiso 1 1 calc R U . . .
H33C H 0.412585 0.605736 0.513809 0.197 Uiso 1 1 calc R U . . .
C34 C 0.5135(4) 0.0954(8) 0.4462(3) 0.059(2) Uani 1 1 d . U . . .

loop_
_atom_site_aniso_label
_atom_site_aniso_U_11
_atom_site_aniso_U_22
_atom_site_aniso_U_33
_atom_site_aniso_U_23
_atom_site_aniso_U_13
_atom_site_aniso_U_12
Dy1 0.03541(19) 0.0362(2) 0.0479(2) -0.00293(18) 0.00542(14) 0.00018(18)
F1 0.081(4) 0.083(4) 0.126(5) -0.036(4) 0.021(3) -0.004(3)
F2 0.092(4) 0.131(5) 0.086(4) -0.004(4) 0.040(3) -0.002(4)
F3 0.086(4) 0.095(4) 0.094(4) 0.038(3) 0.019(3) -0.023(3)
F4 0.104(4) 0.086(4) 0.081(4) 0.009(3) -0.004(3) -0.042(4)
F5 0.072(3) 0.109(4) 0.062(3) 0.011(3) 0.008(3) -0.020(3)
F6 0.096(4) 0.081(4) 0.108(4) -0.028(3) 0.030(3) 0.012(3)
F7 0.100(4) 0.084(4) 0.100(4) -0.014(3) -0.028(3) 0.004(3)
F8 0.047(3) 0.099(4) 0.152(5) 0.012(4) 0.006(3) 0.024(3)
F9 0.104(4) 0.094(4) 0.105(4) 0.007(4) 0.055(4) 0.026(4)
F10 0.099(4) 0.081(4) 0.075(4) 0.017(3) 0.000(3) -0.001(3)
F11 0.113(5) 0.130(5) 0.071(4) 0.018(4) 0.029(3) 0.057(4)
F12 0.151(6) 0.128(5) 0.096(4) -0.018(4) 0.036(4) 0.071(5)
F13 0.117(5) 0.076(4) 0.145(5) 0.021(4) 0.016(4) 0.044(4)
F14 0.102(4) 0.150(6) 0.096(4) 0.047(4) 0.021(4) 0.039(4)
F15 0.077(4) 0.152(5) 0.064(3) -0.022(3) 0.002(3) 0.043(4)
O1 0.037(3) 0.058(4) 0.102(4) 0.024(3) 0.007(3) -0.003(3)
O2 0.038(3) 0.044(3) 0.115(5) 0.008(3) 0.013(3) 0.000(3)
O3 0.043(3) 0.059(4) 0.080(4) -0.008(3) 0.005(3) 0.011(3)
N1 0.044(3) 0.042(4) 0.072(4) 0.006(3) 0.010(3) 0.006(3)
N2 0.081(4) 0.072(5) 0.045(3) 0.000(4) 0.006(3) 0.007(4)
N3 0.085(5) 0.076(5) 0.138(6) 0.007(5) 0.055(5) -0.017(4)
N4 0.079(5) 0.104(6) 0.125(6) -0.063(5) -0.003(5) -0.019(5)
N5 0.063(4) 0.108(6) 0.045(4) -0.010(4) 0.002(3) 0.015(4)
C1 0.037(4) 0.056(4) 0.066(4) -0.001(4) 0.003(3) 0.002(3)
C2 0.100(6) 0.065(6) 0.135(7) 0.012(5) 0.014(6) -0.016(5)
C3 0.066(5) 0.064(5) 0.088(5) 0.012(4) 0.017(4) 0.018(4)
C4 0.045(4) 0.063(5) 0.061(4) 0.015(4) 0.004(4) 0.002(4)
C5 0.074(5) 0.072(5) 0.072(5) -0.006(4) 0.017(4) 0.023(4)
C6 0.050(4) 0.046(4) 0.072(5) 0.010(4) 0.014(4) 0.000(4)
C7 0.098(6) 0.106(7) 0.168(8) -0.043(7) -0.017(7) -0.031(6)
C8 0.043(4) 0.076(5) 0.060(4) -0.003(4) 0.005(4) 0.010(4)
C9 0.056(4) 0.059(5) 0.063(4) 0.019(4) -0.005(4) -0.013(4)
C10 0.038(4) 0.038(4) 0.087(4) 0.013(4) 0.018(3) 0.002(3)
C11 0.089(6) 0.113(7) 0.087(6) 0.027(5) 0.028(5) -0.008(5)
C12 0.058(4) 0.062(5) 0.088(5) 0.022(4) 0.017(4) 0.008(4)
C13 0.100(6) 0.093(7) 0.178(8) -0.023(7) 0.041(7) -0.037(6)
C14 0.062(5) 0.095(6) 0.060(5) 0.026(5) 0.012(4) 0.021(5)
C15 0.112(6) 0.136(7) 0.108(6) -0.062(6) -0.012(6) -0.005(6)
C16 0.058(4) 0.071(5) 0.062(4) -0.001(4) 0.011(4) 0.017(4)
C17 0.054(4) 0.081(5) 0.071(5) 0.021(4) 0.012(4) 0.011(4)
C18 0.034(4) 0.055(4) 0.077(4) 0.019(4) 0.003(3) 0.003(3)
C19 0.080(5) 0.062(5) 0.067(5) -0.027(4) 0.001(4) 0.018(4)
C20 0.051(4) 0.049(4) 0.086(5) -0.002(4) 0.003(4) 0.000(4)
C21 0.077(5) 0.152(7) 0.070(5) -0.051(5) -0.006(5) 0.007(6)
C22 0.056(4) 0.074(5) 0.070(5) 0.011(4) 0.023(4) 0.001(4)
C23 0.111(6) 0.100(6) 0.067(5) 0.009(5) 0.029(5) 0.014(5)
C24 0.057(4) 0.049(4) 0.084(5) 0.006(4) 0.031(4) 0.008(4)
C25 0.089(6) 0.075(6) 0.123(7) 0.028(5) 0.017(6) -0.004(5)
C26 0.056(4) 0.067(5) 0.072(5) 0.026(4) 0.012(4) -0.010(4)
C27 0.144(10) 0.182(11) 0.076(7) 0.049(8) 0.035(7) 0.037(9)
C28 0.045(4) 0.050(4) 0.094(5) 0.006(4) 0.014(4) 0.005(4)
C29 0.091(6) 0.058(5) 0.121(6) -0.015(5) 0.008(6) 0.001(5)
C30 0.049(4) 0.058(5) 0.078(5) 0.000(4) 0.011(4) 0.000(4)
C31 0.092(6) 0.112(7) 0.164(8) 0.005(6) 0.028(7) -0.029(6)
C32 0.061(4) 0.048(4) 0.089(5) -0.009(4) 0.007(4) 0.004(4)
C33 0.182(11) 0.116(9) 0.092(8) -0.058(7) 0.003(8) 0.034(9)
C34 0.050(4) 0.043(4) 0.087(5) -0.001(4) 0.020(4) 0.003(4)

loop_
_atom_type_symbol
_atom_type_description
_atom_type_scat_dispersion_real
_atom_type_scat_dispersion_imag
_atom_type_scat_source
C C 0.0033 0.0016 'International Tables Vol C Tables 4.2.6.8 and 6.1.1.4'
H H 0.0000 0.0000 'International Tables Vol C Tables 4.2.6.8 and 6.1.1.4'
Dy Dy -0.1892 4.4098 'International Tables Vol C Tables 4.2.6.8 and 6.1.1.4'
F F 0.0171 0.0103 'International Tables Vol C Tables 4.2.6.8 and 6.1.1.4'
N N 0.0061 0.0033 'International Tables Vol C Tables 4.2.6.8 and 6.1.1.4'
O O 0.0106 0.0060 'International Tables Vol C Tables 4.2.6.8 and 6.1.1.4'

loop_
_geom_angle_atom_site_label_1
_geom_angle_atom_site_label_2
_geom_angle_atom_site_label_3
_geom_angle
_geom_angle_site_symmetry_1
_geom_angle_site_symmetry_3
_geom_angle_publ_flag
O1 Dy1 O2 73.25(19) . . ?
O1 Dy1 O3 148.0(2) . . ?
O1 Dy1 N1 73.6(2) . . ?
O1 Dy1 N2 89.6(2) . . ?
O1 Dy1 N3 126.6(3) . . ?
O1 Dy1 N4 121.3(3) . . ?
O1 Dy1 N5 80.6(2) . . ?
O2 Dy1 O3 138.62(19) . . ?
O2 Dy1 N1 146.59(19) . . ?
O2 Dy1 N2 111.2(2) . . ?
O2 Dy1 N3 71.5(3) . . ?
O2 Dy1 N4 73.2(3) . . ?
O2 Dy1 N5 113.9(2) . . ?
O3 Dy1 N1 74.7(2) . . ?
O3 Dy1 N2 80.8(2) . . ?
O3 Dy1 N3 77.8(3) . . ?
O3 Dy1 N4 76.9(3) . . ?
O3 Dy1 N5 81.7(2) . . ?
N1 Dy1 N2 64.2(2) . . ?
N1 Dy1 N3 127.7(3) . . ?
N1 Dy1 N4 129.7(3) . . ?
N1 Dy1 N5 64.4(3) . . ?
N2 Dy1 N3 68.0(3) . . ?
N2 Dy1 N4 147.7(3) . . ?
N2 Dy1 N5 128.4(3) . . ?
N4 Dy1 N3 84.4(3) . . ?
N5 Dy1 N3 151.0(3) . . ?
N5 Dy1 N4 71.1(3) . . ?
C18 O1 Dy1 142.8(5) . . ?
C10 O2 Dy1 134.9(5) . . ?
C1 O3 Dy1 142.8(5) . . ?
C12 N1 Dy1 120.0(6) . . ?
C32 N1 Dy1 120.9(6) . . ?
C32 N1 C12 118.9(8) . . ?
C19 N2 Dy1 121.6(6) . . ?
C19 N2 C23 122.5(9) . . ?
C23 N2 Dy1 115.7(6) . . ?
Dy1 N3 H3 99.9 . . ?
C11 N3 Dy1 111.0(6) . . ?
C11 N3 H3 99.9 . . ?
C31 N3 Dy1 119.3(8) . . ?
C31 N3 H3 99.9 . . ?
C31 N3 C11 120.9(10) . . ?
Dy1 N4 H4 98.9 . . ?
C7 N4 Dy1 123.5(8) . . ?
C7 N4 H4 98.9 . . ?
C15 N4 Dy1 110.7(7) . . ?
C15 N4 H4 98.9 . . ?
C15 N4 C7 118.7(9) . . ?
C14 N5 Dy1 121.9(7) . . ?
C14 N5 C21 126.2(9) . . ?
C21 N5 Dy1 111.8(7) . . ?
O3 C1 C8 122.5(8) . . ?
O3 C1 C16 124.1(8) . . ?
C16 C1 C8 113.4(8) . . ?
C25 C2 H2 117.3 . . ?
C29 C2 H2 117.3 . . ?
C29 C2 C25 125.3(12) . . ?
F13 C3 C5 120.4(9) . . ?
F13 C3 C17 120.7(9) . . ?
C5 C3 C17 118.8(9) . . ?
F5 C4 C9 118.5(8) . . ?
F5 C4 C18 118.8(8) . . ?
C9 C4 C18 122.7(9) . . ?
F12 C5 C3 120.0(9) . . ?
F12 C5 C16 119.4(9) . . ?
C3 C5 C16 120.6(9) . . ?
F10 C6 C10 118.3(8) . . ?
F10 C6 C24 118.6(8) . . ?
C24 C6 C10 123.1(9) . . ?
N4 C7 H7A 107.9 . . ?
N4 C7 H7B 107.9 . . ?
H7A C7 H7B 107.2 . . ?
C13 C7 N4 117.7(10) . . ?
C13 C7 H7A 107.9 . . ?
C13 C7 H7B 107.9 . . ?
F15 C8 C1 119.0(8) . . ?
F15 C8 C17 117.9(8) . . ?
C17 C8 C1 123.1(9) . . ?
F4 C9 C4 120.0(9) . . ?
F4 C9 C26 119.5(8) . . ?
C26 C9 C4 120.5(9) . . ?
O2 C10 C6 122.7(8) . . ?
O2 C10 C34 122.3(8) . . ?
C6 C10 C34 115.0(8) . . ?
N3 C11 H11A 107.1 . . ?
N3 C11 H11B 107.1 . . ?
H11A C11 H11B 106.8 . . ?
C23 C11 N3 120.9(10) . . ?
C23 C11 H11A 107.1 . . ?
C23 C11 H11B 107.1 . . ?
N1 C12 C14 115.4(8) . . ?
N1 C12 C25 122.2(10) . . ?
C25 C12 C14 122.3(10) . . ?
C7 C13 H13A 104.9 . . ?
C7 C13 H13B 104.9 . . ?
H13A C13 H13B 105.8 . . ?
C31 C13 C7 129.7(13) . . ?
C31 C13 H13A 104.9 . . ?
C31 C13 H13B 104.9 . . ?
N5 C14 C12 117.6(9) . . ?
N5 C14 C27 123.2(11) . . ?
C12 C14 C27 119.2(10) . . ?
N4 C15 H15A 107.9 . . ?
N4 C15 H15B 107.9 . . ?
N4 C15 C21 117.8(9) . . ?
H15A C15 H15B 107.2 . . ?
C21 C15 H15A 107.9 . . ?
C21 C15 H15B 107.9 . . ?
F11 C16 C1 118.6(8) . . ?
F11 C16 C5 118.1(8) . . ?
C5 C16 C1 123.3(9) . . ?
F14 C17 C3 120.0(9) . . ?
F14 C17 C8 119.3(9) . . ?
C3 C17 C8 120.7(9) . . ?
O1 C18 C4 122.6(9) . . ?
O1 C18 C30 123.2(9) . . ?
C30 C18 C4 114.2(8) . . ?
N2 C19 C32 117.2(8) . . ?
N2 C19 C33 123.2(10) . . ?
C32 C19 C33 119.6(10) . . ?
F7 C20 C28 118.9(8) . . ?
F7 C20 C34 120.5(9) . . ?
C28 C20 C34 120.6(9) . . ?
N5 C21 H21A 109.3 . . ?
N5 C21 H21B 109.3 . . ?
C15 C21 N5 111.7(9) . . ?
C15 C21 H21A 109.3 . . ?
C15 C21 H21B 109.3 . . ?
H21A C21 H21B 107.9 . . ?
F2 C22 C26 119.9(9) . . ?
F2 C22 C30 120.2(9) . . ?
C26 C22 C30 119.9(9) . . ?
N2 C23 H23A 109.3 . . ?
N2 C23 H23B 109.3 . . ?
C11 C23 N2 111.7(9) . . ?
C11 C23 H23A 109.3 . . ?
C11 C23 H23B 109.3 . . ?
H23A C23 H23B 107.9 . . ?
F9 C24 C6 119.1(9) . . ?
F9 C24 C28 120.9(8) . . ?
C28 C24 C6 120.0(9) . . ?
C2 C25 C12 115.1(11) . . ?
C2 C25 H25 122.5 . . ?
C12 C25 H25 122.5 . . ?
F3 C26 C9 120.4(9) . . ?
F3 C26 C22 120.3(9) . . ?
C9 C26 C22 119.3(9) . . ?
C14 C27 H27A 109.5 . . ?
C14 C27 H27B 109.5 . . ?
C14 C27 H27C 109.5 . . ?
H27A C27 H27B 109.5 . . ?
H27A C27 H27C 109.5 . . ?
H27B C27 H27C 109.5 . . ?
F8 C28 C20 120.7(9) . . ?
F8 C28 C24 120.4(9) . . ?
C20 C28 C24 119.0(8) . . ?
C2 C29 H29 122.6 . . ?
C2 C29 C32 114.7(11) . . ?
C32 C29 H29 122.6 . . ?
F1 C30 C18 118.8(8) . . ?
F1 C30 C22 117.8(9) . . ?
C22 C30 C18 123.4(9) . . ?
N3 C31 C13 123.6(12) . . ?
N3 C31 H31A 106.4 . . ?
N3 C31 H31B 106.4 . . ?
C13 C31 H31A 106.4 . . ?
C13 C31 H31B 106.4 . . ?
H31A C31 H31B 106.5 . . ?
N1 C32 C19 115.8(8) . . ?
N1 C32 C29 123.7(10) . . ?
C29 C32 C19 120.5(10) . . ?
C19 C33 H33A 109.5 . . ?
C19 C33 H33B 109.5 . . ?
C19 C33 H33C 109.5 . . ?
H33A C33 H33B 109.5 . . ?
H33A C33 H33C 109.5 . . ?
H33B C33 H33C 109.5 . . ?
F6 C34 C10 119.8(8) . . ?
F6 C34 C20 117.8(9) . . ?
C20 C34 C10 122.4(9) . . ?

loop_
_geom_bond_atom_site_label_1
_geom_bond_atom_site_label_2
_geom_bond_distance
_geom_bond_site_symmetry_2
_geom_bond_publ_flag
Dy1 O1 2.229(5) . ?
Dy1 O2 2.285(5) . ?
Dy1 O3 2.294(5) . ?
Dy1 N1 2.447(6) . ?
Dy1 N2 2.456(7) . ?
Dy1 N3 2.538(8) . ?
Dy1 N4 2.455(7) . ?
Dy1 N5 2.456(8) . ?
F1 C30 1.343(9) . ?
F2 C22 1.350(10) . ?
F3 C26 1.342(9) . ?
F4 C9 1.336(9) . ?
F5 C4 1.338(9) . ?
F6 C34 1.342(9) . ?
F7 C20 1.347(9) . ?
F8 C28 1.333(9) . ?
F9 C24 1.337(9) . ?
F10 C6 1.359(9) . ?
F11 C16 1.345(9) . ?
F12 C5 1.335(10) . ?
F13 C3 1.345(10) . ?
F14 C17 1.346(9) . ?
F15 C8 1.346(9) . ?
O1 C18 1.286(9) . ?
O2 C10 1.297(8) . ?
O3 C1 1.294(9) . ?
N1 C12 1.346(10) . ?
N1 C32 1.304(10) . ?
N2 C19 1.258(11) . ?
N2 C23 1.428(11) . ?
N3 H3 0.9800 . ?
N3 C11 1.416(12) . ?
N3 C31 1.354(12) . ?
N4 H4 0.9800 . ?
N4 C7 1.440(14) . ?
N4 C15 1.513(10) . ?
N5 C14 1.260(11) . ?
N5 C21 1.479(11) . ?
C1 C8 1.400(11) . ?
C1 C16 1.391(11) . ?
C2 H2 0.9300 . ?
C2 C25 1.359(14) . ?
C2 C29 1.340(14) . ?
C3 C5 1.351(12) . ?
C3 C17 1.355(12) . ?
C4 C9 1.367(11) . ?
C4 C18 1.395(11) . ?
C5 C16 1.365(12) . ?
C6 C10 1.379(11) . ?
C6 C24 1.370(11) . ?
C7 H7A 0.9700 . ?
C7 H7B 0.9700 . ?
C7 C13 1.470(16) . ?
C8 C17 1.360(12) . ?
C9 C26 1.360(12) . ?
C10 C34 1.390(11) . ?
C11 H11A 0.9700 . ?
C11 H11B 0.9700 . ?
C11 C23 1.390(13) . ?
C12 C14 1.450(13) . ?
C12 C25 1.389(13) . ?
C13 H13A 0.9700 . ?
C13 H13B 0.9700 . ?
C13 C31 1.417(15) . ?
C14 C27 1.520(12) . ?
C15 H15A 0.9700 . ?
C15 H15B 0.9700 . ?
C15 C21 1.391(14) . ?
C18 C30 1.392(12) . ?
C19 C32 1.463(13) . ?
C19 C33 1.511(12) . ?
C20 C28 1.361(12) . ?
C20 C34 1.366(11) . ?
C21 H21A 0.9700 . ?
C21 H21B 0.9700 . ?
C22 C26 1.359(12) . ?
C22 C30 1.366(11) . ?
C23 H23A 0.9700 . ?
C23 H23B 0.9700 . ?
C24 C28 1.362(12) . ?
C25 H25 0.9300 . ?
C27 H27A 0.9600 . ?
C27 H27B 0.9600 . ?
C27 H27C 0.9600 . ?
C29 H29 0.9300 . ?
C29 C32 1.396(12) . ?
C31 H31A 0.9700 . ?
C31 H31B 0.9700 . ?
C33 H33A 0.9600 . ?
C33 H33B 0.9600 . ?
C33 H33C 0.9600 . ?

loop_
_geom_torsion_atom_site_label_1
_geom_torsion_atom_site_label_2
_geom_torsion_atom_site_label_3
_geom_torsion_atom_site_label_4
_geom_torsion
_geom_torsion_site_symmetry_1
_geom_torsion_site_symmetry_2
_geom_torsion_site_symmetry_3
_geom_torsion_site_symmetry_4
_geom_torsion_publ_flag
Dy1 O1 C18 C4 94.1(11) . . . . ?
Dy1 O1 C18 C30 -84.1(12) . . . . ?
Dy1 O2 C10 C6 -101.5(10) . . . . ?
Dy1 O2 C10 C34 81.0(10) . . . . ?
Dy1 O3 C1 C8 86.2(11) . . . . ?
Dy1 O3 C1 C16 -95.6(11) . . . . ?
Dy1 N1 C12 C14 6.1(10) . . . . ?
Dy1 N1 C12 C25 -177.6(7) . . . . ?
Dy1 N1 C32 C19 -5.1(10) . . . . ?
Dy1 N1 C32 C29 177.7(8) . . . . ?
Dy1 N2 C19 C32 -3.0(12) . . . . ?
Dy1 N2 C19 C33 175.7(8) . . . . ?
Dy1 N2 C23 C11 -36.6(11) . . . . ?
Dy1 N3 C11 C23 -24.0(13) . . . . ?
Dy1 N3 C31 C13 33.6(17) . . . . ?
Dy1 N4 C7 C13 -29.8(16) . . . . ?
Dy1 N4 C15 C21 26.7(13) . . . . ?
Dy1 N5 C14 C12 -7.5(12) . . . . ?
Dy1 N5 C14 C27 173.0(7) . . . . ?
Dy1 N5 C21 C15 42.2(11) . . . . ?
F2 C22 C26 F3 0.3(13) . . . . ?
F2 C22 C26 C9 180.0(8) . . . . ?
F2 C22 C30 F1 -0.5(13) . . . . ?
F2 C22 C30 C18 -179.4(8) . . . . ?
F4 C9 C26 F3 -0.2(13) . . . . ?
F4 C9 C26 C22 -179.9(8) . . . . ?
F5 C4 C9 F4 1.3(12) . . . . ?
F5 C4 C9 C26 -179.1(8) . . . . ?
F5 C4 C18 O1 1.2(11) . . . . ?
F5 C4 C18 C30 179.6(7) . . . . ?
F7 C20 C28 F8 -0.2(13) . . . . ?
F7 C20 C28 C24 -179.9(8) . . . . ?
F7 C20 C34 F6 1.2(13) . . . . ?
F7 C20 C34 C10 -179.3(7) . . . . ?
F9 C24 C28 F8 1.1(13) . . . . ?
F9 C24 C28 C20 -179.3(8) . . . . ?
F10 C6 C10 O2 2.9(12) . . . . ?
F10 C6 C10 C34 -179.3(7) . . . . ?
F10 C6 C24 F9 -1.5(12) . . . . ?
F10 C6 C24 C28 -179.9(7) . . . . ?
F12 C5 C16 F11 -0.3(14) . . . . ?
F12 C5 C16 C1 -179.0(9) . . . . ?
F13 C3 C5 F12 -1.2(15) . . . . ?
F13 C3 C5 C16 178.2(8) . . . . ?
F13 C3 C17 F14 0.0(15) . . . . ?
F13 C3 C17 C8 -179.3(8) . . . . ?
F15 C8 C17 F14 -0.4(13) . . . . ?
F15 C8 C17 C3 178.8(9) . . . . ?
O1 C18 C30 F1 -2.1(12) . . . . ?
O1 C18 C30 C22 176.9(8) . . . . ?
O2 C10 C34 F6 -3.4(12) . . . . ?
O2 C10 C34 C20 177.1(8) . . . . ?
O3 C1 C8 F15 1.0(12) . . . . ?
O3 C1 C8 C17 179.2(8) . . . . ?
O3 C1 C16 F11 1.1(13) . . . . ?
O3 C1 C16 C5 179.8(8) . . . . ?
N1 C12 C14 N5 0.9(13) . . . . ?
N1 C12 C14 C27 -179.7(8) . . . . ?
N1 C12 C25 C2 1.7(15) . . . . ?
N2 C19 C32 N1 5.2(13) . . . . ?
N2 C19 C32 C29 -177.5(9) . . . . ?
N3 C11 C23 N2 41.2(15) . . . . ?
N4 C7 C13 C31 56(2) . . . . ?
N4 C15 C21 N5 -46.9(15) . . . . ?
C1 C8 C17 F14 -178.6(8) . . . . ?
C1 C8 C17 C3 0.6(14) . . . . ?
C2 C29 C32 N1 -2.1(16) . . . . ?
C2 C29 C32 C19 -179.1(9) . . . . ?
C3 C5 C16 F11 -179.7(9) . . . . ?
C3 C5 C16 C1 1.6(15) . . . . ?
C4 C9 C26 F3 -179.8(7) . . . . ?
C4 C9 C26 C22 0.5(13) . . . . ?
C4 C18 C30 F1 179.6(7) . . . . ?
C4 C18 C30 C22 -1.5(12) . . . . ?
C5 C3 C17 F14 178.2(9) . . . . ?
C5 C3 C17 C8 -1.0(15) . . . . ?
C6 C10 C34 F6 178.8(7) . . . . ?
C6 C10 C34 C20 -0.7(12) . . . . ?
C6 C24 C28 F8 179.5(8) . . . . ?
C6 C24 C28 C20 -0.9(14) . . . . ?
C7 N4 C15 C21 178.4(11) . . . . ?
C7 C13 C31 N3 -60(2) . . . . ?
C8 C1 C16 F11 179.4(8) . . . . ?
C8 C1 C16 C5 -1.9(13) . . . . ?
C9 C4 C18 O1 -178.3(7) . . . . ?
C9 C4 C18 C30 0.1(12) . . . . ?
C10 C6 C24 F9 178.2(8) . . . . ?
C10 C6 C24 C28 -0.2(14) . . . . ?
C11 N3 C31 C13 178.2(12) . . . . ?
C12 N1 C32 C19 179.4(8) . . . . ?
C12 N1 C32 C29 2.3(14) . . . . ?
C14 N5 C21 C15 -142.0(11) . . . . ?
C14 C12 C25 C2 177.8(10) . . . . ?
C15 N4 C7 C13 -177.7(11) . . . . ?
C16 C1 C8 F15 -177.4(8) . . . . ?
C16 C1 C8 C17 0.8(13) . . . . ?
C17 C3 C5 F12 -179.4(9) . . . . ?
C17 C3 C5 C16 0.0(16) . . . . ?
C18 C4 C9 F4 -179.2(7) . . . . ?
C18 C4 C9 C26 0.4(13) . . . . ?
C19 N2 C23 C11 139.0(11) . . . . ?
C21 N5 C14 C12 177.1(8) . . . . ?
C21 N5 C14 C27 -2.4(16) . . . . ?
C23 N2 C19 C32 -178.3(9) . . . . ?
C23 N2 C19 C33 0.4(16) . . . . ?
C24 C6 C10 O2 -176.8(8) . . . . ?
C24 C6 C10 C34 1.0(12) . . . . ?
C25 C2 C29 C32 1.9(19) . . . . ?
C25 C12 C14 N5 -175.5(10) . . . . ?
C25 C12 C14 C27 4.0(15) . . . . ?
C26 C22 C30 F1 -178.6(8) . . . . ?
C26 C22 C30 C18 2.4(14) . . . . ?
C28 C20 C34 F6 -179.9(8) . . . . ?
C28 C20 C34 C10 -0.3(14) . . . . ?
C29 C2 C25 C12 -1.7(19) . . . . ?
C30 C22 C26 F3 178.5(8) . . . . ?
C30 C22 C26 C9 -1.9(14) . . . . ?
C31 N3 C11 C23 -171.3(11) . . . . ?
C32 N1 C12 C14 -178.4(8) . . . . ?
C32 N1 C12 C25 -2.1(13) . . . . ?
C33 C19 C32 N1 -173.5(9) . . . . ?
C33 C19 C32 C29 3.7(15) . . . . ?
C34 C20 C28 F8 -179.2(8) . . . . ?
C34 C20 C28 C24 1.1(14) . . . . ?
